data_1544662
loop_
_publ_author_name
'Mague, Joel T.'
'Mohamed, Shaaban K.'
'Akkurt, Mehmet'
'El-Emary, Talaat I.'
'Albayati, Mustafa R.'

_publ_section_title
;
 4-Amino-3-[2-(9<i>H</i>-carbazol-9-yl)ethyl]-1<i>H</i>-1,2,4-triazole-5(4<i>H</i>)-thione
 dimethyl sulfoxide monosolvate
;
_journal_coeditor_code WM4033
_journal_issue 11
_journal_name_full IUCrData
_journal_page_first x161855
_journal_paper_doi 10.1107/S2414314616018551
_journal_volume 1
_journal_year 2016
_chemical_formula_iupac 'C16 H15 N5 S, C2 H6 O S'
_chemical_formula_moiety 'C16 H15 N5 S, C2 H6 O S'
_chemical_formula_sum 'C18 H21 N5 O S2'
_chemical_formula_weight 387.52
_chemical_name_systematic
'4-Amino-3-[2-(9<i>H</i>-carbazol-9-yl)ethyl]-1<i>H</i>-1,2,4-triazole-5(4<i>H</i>)-thione dimethyl sulfoxide monosolvate'
_space_group_crystal_system monoclinic
_space_group_IT_number 14
_space_group_name_Hall '-P 2yn'
_space_group_name_H-M_alt 'P 1 21/n 1'
_symmetry_space_group_name_Hall '-P 2yn'
_symmetry_space_group_name_H-M 'P 1 21/n 1'
_atom_sites_solution_hydrogens mixed
_audit_creation_method SHELXL-2014/7
_cell_angle_alpha 90
_cell_angle_beta 106.9360(10)
_cell_angle_gamma 90
_cell_formula_units_Z 4
_cell_length_a 14.7620(4)
_cell_length_b 7.3509(2)
_cell_length_c 17.9987(5)
_cell_measurement_reflns_used 9932
_cell_measurement_temperature 150(2)
_cell_measurement_theta_max 72.2760
_cell_measurement_theta_min 3.4210
_cell_volume 1868.41(9)
_computing_cell_refinement
;
<i>SAINT</i> (Bruker, 2016)
;
_computing_data_collection
;
<i>APEX3</i> (Bruker, 2016)
;
_computing_data_reduction
;
<i>SAINT</i> (Bruker, 2016)
;
_computing_molecular_graphics
;
ORTEP-3 for Windows (Farrugia, 2012) and DIAMOND (Brandenburg & Putz,
2012)
;
_computing_publication_material
;
PLATON (Spek, 2009)
;
_computing_structure_refinement
;
<i>SHELXL2014</i> (Sheldrick, 2015<i>b</i>)
;
_computing_structure_solution
;
<i>SHELXT</i> (Sheldrick, 2015<i>a</i>)
;
_diffrn_ambient_temperature 150(2)
_diffrn_detector_area_resol_mean 10.4167
_diffrn_measured_fraction_theta_full 0.978
_diffrn_measured_fraction_theta_max 0.969
_diffrn_measurement_device_type 'Bruker D8 VENTURE PHOTON 100 CMOS'
_diffrn_measurement_method '\w scans'
_diffrn_radiation_monochromator mirror
_diffrn_radiation_type CuK\a
_diffrn_radiation_wavelength 1.54178
_diffrn_reflns_av_R_equivalents 0.0273
_diffrn_reflns_limit_h_max 18
_diffrn_reflns_limit_h_min -17
_diffrn_reflns_limit_k_max 9
_diffrn_reflns_limit_k_min -9
_diffrn_reflns_limit_l_max 20
_diffrn_reflns_limit_l_min -22
_diffrn_reflns_number 13596
_diffrn_reflns_theta_full 69.000
_diffrn_reflns_theta_max 72.205
_diffrn_reflns_theta_min 3.421
_exptl_absorpt_coefficient_mu 2.728
_exptl_absorpt_correction_T_max 0.67
_exptl_absorpt_correction_T_min 0.60
_exptl_absorpt_correction_type multi-scan
_exptl_absorpt_process_details
;
(<i>SADABS</i>; Bruker, 2016)
;
_exptl_crystal_colour colourless
_exptl_crystal_density_diffrn 1.378
_exptl_crystal_description block
_exptl_crystal_F_000 816
_exptl_crystal_size_max 0.20
_exptl_crystal_size_mid 0.20
_exptl_crystal_size_min 0.16
_refine_diff_density_max 0.572
_refine_diff_density_min -0.755
_refine_ls_extinction_method none
_refine_ls_goodness_of_fit_ref 1.040
_refine_ls_hydrogen_treatment constr
_refine_ls_matrix_type full
_refine_ls_number_parameters 248
_refine_ls_number_reflns 3572
_refine_ls_number_restraints 6
_refine_ls_restrained_S_all 1.042
_refine_ls_R_factor_all 0.0476
_refine_ls_R_factor_gt 0.0455
_refine_ls_shift/su_max 0.000
_refine_ls_shift/su_mean 0.000
_refine_ls_structure_factor_coef Fsqd
_refine_ls_weighting_details 'w=1/[\s^2^(Fo^2^)+(0.0676P)^2^+1.6793P] where P=(Fo^2^+2Fc^2^)/3'
_refine_ls_weighting_scheme calc
_refine_ls_wR_factor_gt 0.1236
_refine_ls_wR_factor_ref 0.1253
_reflns_number_gt 3350
_reflns_number_total 3572
_reflns_threshold_expression 'I > 2\s(I)'
_cod_data_source_file wm4033sup1.cif
_cod_data_source_block I
_cod_database_code 1544662
_shelx_space_group_comment
;
The symmetry employed for this shelxl refinement is uniquely defined
by the following loop, which should always be used as a source of
symmetry information in preference to the above space-group names.
They are only intended as comments.
;
_shelx_estimated_absorpt_t_min 0.611
_shelx_estimated_absorpt_t_max 0.669

loop_
_space_group_symop_operation_xyz
'x, y, z'
'-x+1/2, y+1/2, -z+1/2'
'-x, -y, -z'
'x-1/2, -y-1/2, z-1/2'

loop_
_atom_site_type_symbol
_atom_site_label
_atom_site_fract_x
_atom_site_fract_y
_atom_site_fract_z
_atom_site_U_iso_or_equiv
_atom_site_adp_type
_atom_site_calc_flag
_atom_site_occupancy
_atom_site_disorder_assembly
_atom_site_disorder_group
S S1 0.44681(3) 0.79061(6) 0.48603(3) 0.02910(16) Uani d 1 . .
N N1 0.29032(11) -0.0556(2) 0.60195(9) 0.0209(3) Uani d 1 . .
N N2 0.22063(12) 0.4939(2) 0.46625(10) 0.0295(4) Uani d 1 . .
N N3 0.27261(12) 0.6283(2) 0.44330(10) 0.0279(4) Uani d 1 . .
H H3A 0.2462 0.7031 0.4025 0.033 Uiso d 1 . .
N N4 0.36487(11) 0.5161(2) 0.54612(9) 0.0216(3) Uani d 1 . .
N N5 0.44202(12) 0.4762(2) 0.61052(10) 0.0269(4) Uani d 1 . .
H H5A 0.4621 0.5853 0.6333 0.032 Uiso d 1 . .
H H5B 0.4878 0.4298 0.5914 0.032 Uiso d 1 . .
C C1 0.20500(13) -0.1472(2) 0.58859(10) 0.0200(4) Uani d 1 . .
C C2 0.12152(14) -0.1248(3) 0.52883(11) 0.0259(4) Uani d 1 . .
H H2 0.1165 -0.0362 0.4894 0.031 Uiso calc 1 . .
C C3 0.04597(15) -0.2363(3) 0.52896(13) 0.0315(4) Uani d 1 . .
H H3 -0.0117 -0.2245 0.4884 0.038 Uiso calc 1 . .
C C4 0.05233(14) -0.3661(3) 0.58726(13) 0.0312(5) Uani d 1 . .
H H4 -0.0012 -0.4390 0.5862 0.037 Uiso calc 1 . .
C C5 0.13586(14) -0.3891(3) 0.64633(12) 0.0259(4) Uani d 1 . .
H H5 0.1403 -0.4780 0.6856 0.031 Uiso calc 1 . .
C C6 0.21365(13) -0.2795(2) 0.64734(10) 0.0197(4) Uani d 1 . .
C C7 0.30950(13) -0.2672(2) 0.69755(10) 0.0200(4) Uani d 1 . .
C C8 0.36090(14) -0.3633(3) 0.76355(11) 0.0262(4) Uani d 1 . .
H H8 0.3317 -0.4572 0.7846 0.031 Uiso calc 1 . .
C C9 0.45494(15) -0.3189(3) 0.79747(12) 0.0322(5) Uani d 1 . .
H H9 0.4905 -0.3832 0.8423 0.039 Uiso calc 1 . .
C C10 0.49835(14) -0.1808(3) 0.76675(12) 0.0320(5) Uani d 1 . .
H H10 0.5631 -0.1534 0.7911 0.038 Uiso calc 1 . .
C C11 0.44939(14) -0.0828(3) 0.70184(12) 0.0275(4) Uani d 1 . .
H H11 0.4792 0.0112 0.6813 0.033 Uiso calc 1 . .
C C12 0.35446(13) -0.1275(2) 0.66761(10) 0.0205(4) Uani d 1 . .
C C13 0.30589(14) 0.0988(2) 0.55708(11) 0.0244(4) Uani d 1 . .
H H13A 0.2786 0.0719 0.5011 0.029 Uiso calc 1 . .
H H13B 0.3748 0.1175 0.5672 0.029 Uiso calc 1 . .
C C14 0.26134(14) 0.2740(2) 0.57672(12) 0.0260(4) Uani d 1 . .
H H14A 0.1923 0.2565 0.5663 0.031 Uiso calc 1 . .
H H14B 0.2886 0.3022 0.6326 0.031 Uiso calc 1 . .
C C15 0.27912(13) 0.4284(2) 0.52932(11) 0.0228(4) Uani d 1 . .
C C16 0.36048(14) 0.6464(2) 0.49055(11) 0.0233(4) Uani d 1 . .
S S2A 0.20345(6) 0.06746(11) 0.34615(5) 0.0318(2) Uani d 0.6038(10) A 1
O O1A 0.20930(19) -0.1242(3) 0.31940(15) 0.0372(6) Uani d 0.6038(10) A 1
C C17A 0.3100(5) 0.1801(13) 0.3459(10) 0.0372(5) Uani d 0.6038(10) A 1
H H17A 0.3082 0.3061 0.3632 0.056 Uiso calc 0.6038(10) A 1
H H17B 0.3641 0.1171 0.3812 0.056 Uiso calc 0.6038(10) A 1
H H17C 0.3164 0.1792 0.2932 0.056 Uiso calc 0.6038(10) A 1
C C18A 0.1235(4) 0.1867(10) 0.2692(10) 0.0494(18) Uani d 0.6038(10) A 1
H H18A 0.1182 0.3129 0.2850 0.074 Uiso calc 0.6038(10) A 1
H H18B 0.1468 0.1851 0.2235 0.074 Uiso calc 0.6038(10) A 1
H H18C 0.0612 0.1284 0.2565 0.074 Uiso calc 0.6038(10) A 1
S S2B 0.21829(9) 0.05075(17) 0.29873(8) 0.0318(2) Uani d 0.3962(10) A 2
O O1B 0.1936(3) -0.0693(5) 0.3583(2) 0.0372(6) Uani d 0.3962(10) A 2
C C17B 0.3171(8) 0.185(2) 0.3500(15) 0.0372(5) Uani d 0.3962(10) A 2
H H17D 0.3356 0.2655 0.3135 0.056 Uiso calc 0.3962(10) A 2
H H17E 0.2998 0.2586 0.3892 0.056 Uiso calc 0.3962(10) A 2
H H17F 0.3702 0.1053 0.3755 0.056 Uiso calc 0.3962(10) A 2
C C18B 0.1314(6) 0.2245(18) 0.2758(16) 0.0494(18) Uani d 0.3962(10) A 2
H H18D 0.1441 0.3067 0.2372 0.074 Uiso calc 0.3962(10) A 2
H H18E 0.0686 0.1697 0.2547 0.074 Uiso calc 0.3962(10) A 2
H H18F 0.1333 0.2931 0.3229 0.074 Uiso calc 0.3962(10) A 2

loop_
_atom_site_aniso_label
_atom_site_aniso_U_11
_atom_site_aniso_U_22
_atom_site_aniso_U_33
_atom_site_aniso_U_12
_atom_site_aniso_U_13
_atom_site_aniso_U_23
S1 0.0326(3) 0.0194(3) 0.0406(3) -0.00384(17) 0.0189(2) -0.00093(18)
N1 0.0257(8) 0.0148(7) 0.0238(8) -0.0011(6) 0.0096(6) 0.0035(6)
N2 0.0305(9) 0.0185(8) 0.0378(9) -0.0036(6) 0.0075(7) 0.0033(7)
N3 0.0322(9) 0.0184(8) 0.0316(9) -0.0024(6) 0.0069(7) 0.0046(6)
N4 0.0246(8) 0.0159(7) 0.0255(8) 0.0000(6) 0.0090(6) 0.0004(6)
N5 0.0272(8) 0.0247(8) 0.0275(8) 0.0031(6) 0.0062(7) -0.0011(6)
C1 0.0258(9) 0.0145(8) 0.0210(8) -0.0001(7) 0.0088(7) -0.0007(6)
C2 0.0307(10) 0.0197(9) 0.0255(9) 0.0023(7) 0.0054(8) 0.0018(7)
C3 0.0274(10) 0.0267(10) 0.0356(11) 0.0001(8) 0.0016(8) -0.0027(8)
C4 0.0283(10) 0.0254(10) 0.0405(11) -0.0076(8) 0.0111(9) -0.0034(8)
C5 0.0311(10) 0.0186(9) 0.0310(10) -0.0034(7) 0.0136(8) 0.0004(7)
C6 0.0262(9) 0.0135(8) 0.0211(8) 0.0001(6) 0.0097(7) -0.0005(6)
C7 0.0264(9) 0.0159(8) 0.0193(8) 0.0014(7) 0.0093(7) -0.0012(6)
C8 0.0364(10) 0.0225(9) 0.0208(9) 0.0051(8) 0.0103(8) 0.0023(7)
C9 0.0358(11) 0.0339(11) 0.0235(9) 0.0115(9) 0.0034(8) -0.0004(8)
C10 0.0246(9) 0.0359(11) 0.0334(11) 0.0032(8) 0.0052(8) -0.0080(9)
C11 0.0255(9) 0.0255(10) 0.0333(10) -0.0024(8) 0.0113(8) -0.0048(8)
C12 0.0241(9) 0.0167(8) 0.0221(8) 0.0010(7) 0.0088(7) -0.0023(7)
C13 0.0352(10) 0.0146(8) 0.0281(9) -0.0004(7) 0.0165(8) 0.0033(7)
C14 0.0311(10) 0.0159(9) 0.0351(10) -0.0005(7) 0.0162(8) 0.0016(7)
C15 0.0253(9) 0.0138(8) 0.0317(10) -0.0003(7) 0.0118(8) -0.0014(7)
C16 0.0305(9) 0.0152(8) 0.0274(9) 0.0011(7) 0.0138(8) -0.0019(7)
S2A 0.0371(4) 0.0254(4) 0.0298(4) -0.0003(3) 0.0050(3) 0.0024(3)
O1A 0.0453(12) 0.0199(12) 0.0377(14) -0.0026(9) -0.0016(11) 0.0041(9)
C17A 0.0335(14) 0.0370(13) 0.0405(17) -0.0039(10) 0.0097(13) 0.0086(12)
C18A 0.0376(16) 0.037(4) 0.064(3) -0.0008(19) -0.0012(19) 0.020(4)
S2B 0.0371(4) 0.0254(4) 0.0298(4) -0.0003(3) 0.0050(3) 0.0024(3)
O1B 0.0453(12) 0.0199(12) 0.0377(14) -0.0026(9) -0.0016(11) 0.0041(9)
C17B 0.0335(14) 0.0370(13) 0.0405(17) -0.0039(10) 0.0097(13) 0.0086(12)
C18B 0.0376(16) 0.037(4) 0.064(3) -0.0008(19) -0.0012(19) 0.020(4)

loop_
_atom_type_symbol
_atom_type_description
_atom_type_scat_dispersion_real
_atom_type_scat_dispersion_imag
_atom_type_scat_source
C C 0.0181 0.0091 'International Tables Vol C Tables 4.2.6.8 and 6.1.1.4'
H H 0.0000 0.0000 'International Tables Vol C Tables 4.2.6.8 and 6.1.1.4'
N N 0.0311 0.0180 'International Tables Vol C Tables 4.2.6.8 and 6.1.1.4'
S S 0.3331 0.5567 'International Tables Vol C Tables 4.2.6.8 and 6.1.1.4'
O O 0.0492 0.0322 'International Tables Vol C Tables 4.2.6.8 and 6.1.1.4'

loop_
_geom_angle_atom_site_label_1
_geom_angle_atom_site_label_2
_geom_angle_atom_site_label_3
_geom_angle
C1 N1 C12 108.88(14)
C1 N1 C13 124.54(15)
C12 N1 C13 126.43(16)
C15 N2 N3 103.85(16)
C16 N3 N2 113.64(16)
C16 N3 H3A 124.3
N2 N3 H3A 121.8
C16 N4 C15 108.80(16)
C16 N4 N5 127.16(16)
C15 N4 N5 124.04(15)
N4 N5 H5A 105.5
N4 N5 H5B 106.2
H5A N5 H5B 108.7
N1 C1 C2 129.28(17)
N1 C1 C6 108.93(15)
C2 C1 C6 121.78(17)
C3 C2 C1 117.48(18)
C3 C2 H2 121.3
C1 C2 H2 121.3
C2 C3 C4 121.76(19)
C2 C3 H3 119.1
C4 C3 H3 119.1
C5 C4 C3 120.59(18)
C5 C4 H4 119.7
C3 C4 H4 119.7
C4 C5 C6 118.93(18)
C4 C5 H5 120.5
C6 C5 H5 120.5
C5 C6 C1 119.44(17)
C5 C6 C7 134.08(17)
C1 C6 C7 106.48(15)
C8 C7 C12 119.46(17)
C8 C7 C6 133.64(17)
C12 C7 C6 106.89(15)
C9 C8 C7 118.81(19)
C9 C8 H8 120.6
C7 C8 H8 120.6
C8 C9 C10 120.90(19)
C8 C9 H9 119.6
C10 C9 H9 119.6
C11 C10 C9 121.68(19)
C11 C10 H10 119.2
C9 C10 H10 119.2
C10 C11 C12 117.43(19)
C10 C11 H11 121.3
C12 C11 H11 121.3
N1 C12 C11 129.45(17)
N1 C12 C7 108.81(15)
C11 C12 C7 121.72(17)
N1 C13 C14 112.40(15)
N1 C13 H13A 109.1
C14 C13 H13A 109.1
N1 C13 H13B 109.1
C14 C13 H13B 109.1
H13A C13 H13B 107.9
C15 C14 C13 110.45(15)
C15 C14 H14A 109.6
C13 C14 H14A 109.6
C15 C14 H14B 109.6
C13 C14 H14B 109.6
H14A C14 H14B 108.1
N2 C15 N4 110.67(16)
N2 C15 C14 126.79(17)
N4 C15 C14 122.47(17)
N3 C16 N4 103.03(16)
N3 C16 S1 130.04(15)
N4 C16 S1 126.93(15)
O1A S2A C18A 107.6(5)
O1A S2A C17A 107.6(6)
C18A S2A C17A 99.0(4)
S2A C17A H17A 109.5
S2A C17A H17B 109.5
H17A C17A H17B 109.5
S2A C17A H17C 109.5
H17A C17A H17C 109.5
H17B C17A H17C 109.5
S2A C18A H18A 109.5
S2A C18A H18B 109.5
H18A C18A H18B 109.5
S2A C18A H18C 109.5
H18A C18A H18C 109.5
H18B C18A H18C 109.5
O1B S2B C18B 106.1(6)
O1B S2B C17B 106.7(7)
C18B S2B C17B 98.6(5)
S2B C17B H17D 109.5
S2B C17B H17E 109.5
H17D C17B H17E 109.5
S2B C17B H17F 109.5
H17D C17B H17F 109.5
H17E C17B H17F 109.5
S2B C18B H18D 109.5
S2B C18B H18E 109.5
H18D C18B H18E 109.5
S2B C18B H18F 109.5
H18D C18B H18F 109.5
H18E C18B H18F 109.5

loop_
_geom_bond_atom_site_label_1
_geom_bond_atom_site_label_2
_geom_bond_distance
S1 C16 1.6776(19)
N1 C1 1.386(2)
N1 C12 1.386(2)
N1 C13 1.450(2)
N2 C15 1.302(3)
N2 N3 1.386(2)
N3 C16 1.334(3)
N3 H3A 0.9100
N4 C16 1.373(2)
N4 C15 1.373(2)
N4 N5 1.399(2)
N5 H5A 0.9100
N5 H5B 0.9100
C1 C2 1.390(3)
C1 C6 1.415(2)
C2 C3 1.385(3)
C2 H2 0.9500
C3 C4 1.401(3)
C3 H3 0.9500
C4 C5 1.384(3)
C4 H4 0.9500
C5 C6 1.399(3)
C5 H5 0.9500
C6 C7 1.443(3)
C7 C8 1.400(3)
C7 C12 1.412(2)
C8 C9 1.383(3)
C8 H8 0.9500
C9 C10 1.398(3)
C9 H9 0.9500
C10 C11 1.383(3)
C10 H10 0.9500
C11 C12 1.396(3)
C11 H11 0.9500
C13 C14 1.533(3)
C13 H13A 0.9900
C13 H13B 0.9900
C14 C15 1.488(3)
C14 H14A 0.9900
C14 H14B 0.9900
S2A O1A 1.500(2)
S2A C18A 1.768(7)
S2A C17A 1.778(7)
C17A H17A 0.9800
C17A H17B 0.9800
C17A H17C 0.9800
C18A H18A 0.9800
C18A H18B 0.9800
C18A H18C 0.9800
S2B O1B 1.512(3)
S2B C18B 1.772(8)
S2B C17B 1.781(8)
C17B H17D 0.9800
C17B H17E 0.9800
C17B H17F 0.9800
C18B H18D 0.9800
C18B H18E 0.9800
C18B H18F 0.9800

loop_
_geom_hbond_atom_site_label_D
_geom_hbond_atom_site_label_H
_geom_hbond_atom_site_label_A
_geom_hbond_site_symmetry_A
_geom_hbond_distance_DH
_geom_hbond_distance_HA
_geom_hbond_distance_DA
_geom_hbond_angle_DHA
N3 H3A O1A 1_565 0.91 1.92 2.818(3) 171
N3 H3A O1B 1_565 0.91 1.92 2.758(4) 153
N5 H5B S1 3_666 0.91 2.51 3.3500(17) 154
C17A H17C O1A 2 0.98 2.43 3.242(15) 140
C5 H5 Cg4 2_546 0.95 2.54 3.452(2) 161
N5 H5A Cg4 1_565 0.91 2.60 3.2718(18) 131

loop_
_geom_torsion_atom_site_label_1
_geom_torsion_atom_site_label_2
_geom_torsion_atom_site_label_3
_geom_torsion_atom_site_label_4
_geom_torsion
C15 N2 N3 C16 -0.2(2)
C12 N1 C1 C2 -178.40(18)
C13 N1 C1 C2 5.8(3)
C12 N1 C1 C6 0.7(2)
C13 N1 C1 C6 -175.03(15)
N1 C1 C2 C3 179.56(18)
C6 C1 C2 C3 0.5(3)
C1 C2 C3 C4 0.6(3)
C2 C3 C4 C5 -1.2(3)
C3 C4 C5 C6 0.6(3)
C4 C5 C6 C1 0.5(3)
C4 C5 C6 C7 -178.90(19)
N1 C1 C6 C5 179.69(16)
C2 C1 C6 C5 -1.1(3)
N1 C1 C6 C7 -0.75(19)
C2 C1 C6 C7 178.46(17)
C5 C6 C7 C8 1.3(4)
C1 C6 C7 C8 -178.19(19)
C5 C6 C7 C12 179.95(19)
C1 C6 C7 C12 0.49(19)
C12 C7 C8 C9 -0.3(3)
C6 C7 C8 C9 178.20(19)
C7 C8 C9 C10 0.0(3)
C8 C9 C10 C11 0.3(3)
C9 C10 C11 C12 -0.2(3)
C1 N1 C12 C11 177.88(18)
C13 N1 C12 C11 -6.5(3)
C1 N1 C12 C7 -0.4(2)
C13 N1 C12 C7 175.25(16)
C10 C11 C12 N1 -178.21(18)
C10 C11 C12 C7 -0.1(3)
C8 C7 C12 N1 178.85(16)
C6 C7 C12 N1 -0.05(19)
C8 C7 C12 C11 0.4(3)
C6 C7 C12 C11 -178.51(17)
C1 N1 C13 C14 75.0(2)
C12 N1 C13 C14 -100.0(2)
N1 C13 C14 C15 -179.99(15)
N3 N2 C15 N4 -0.2(2)
N3 N2 C15 C14 -177.15(18)
C16 N4 C15 N2 0.4(2)
N5 N4 C15 N2 179.78(16)
C16 N4 C15 C14 177.57(16)
N5 N4 C15 C14 -3.1(3)
C13 C14 C15 N2 99.2(2)
C13 C14 C15 N4 -77.4(2)
N2 N3 C16 N4 0.4(2)
N2 N3 C16 S1 -179.43(14)
C15 N4 C16 N3 -0.49(19)
N5 N4 C16 N3 -179.81(16)
C15 N4 C16 S1 179.35(14)
N5 N4 C16 S1 0.0(3)

_cod_database_fobs_code 1544662
